data_4325925
loop_
_publ_author_name
'Minghuey Shieh'
'Chia-Yeh Miu'
'Kuo-Chih Huang'
'Chung-Feng Lee'
'Bao-Gun Chen'

_publ_section_title
;
 Stepwise Construction of Manganese-Chromium Carbonyl Chalcogenide
 Complexes: Synthesis, Electrochemical Properties, and Computational
 Studies
;
_journal_name_full 'Inorganic Chemistry'
_journal_page_first 7735
_journal_page_last 7748
_journal_paper_doi 10.1021/ic200885h
_journal_volume 50
_journal_year 2011
_chemical_formula_moiety 'C86 H61 Cr Mn3 N2 O14 P4 S2'
_chemical_formula_sum 'C86 H61 Cr Mn3 N2 O14 P4 S2'
_chemical_formula_weight 1751.19
_chemical_name_systematic
;
 ?
;
_space_group_IT_number 2
_symmetry_cell_setting triclinic
_symmetry_space_group_name_Hall '-P 1'
_symmetry_space_group_name_H-M 'P -1'
_atom_sites_solution_hydrogens geom
_atom_sites_solution_primary direct
_atom_sites_solution_secondary difmap
_audit_creation_method SHELXL-97
_cell_angle_alpha 88.358(2)
_cell_angle_beta 87.626(2)
_cell_angle_gamma 82.321(2)
_cell_formula_units_Z 2
_cell_length_a 13.6111(6)
_cell_length_b 14.6217(7)
_cell_length_c 21.6738(10)
_cell_measurement_reflns_used 0
_cell_measurement_temperature 298(2)
_cell_measurement_theta_max 0
_cell_measurement_theta_min 0
_cell_volume 4269.9(3)
_computing_molecular_graphics 'Ortep-3 for Windows (Farrugia, 1997)'
_computing_publication_material 'WinGX publication routines (Farrugia, 1999)'
_computing_structure_refinement 'SHELXL-97 (Sheldrick, 1997)'
_computing_structure_solution 'SHELXS-86 (Sheldrick, 1986)'
_diffrn_ambient_temperature 298(2)
_diffrn_measured_fraction_theta_full 0.989
_diffrn_measured_fraction_theta_max 0.989
_diffrn_radiation_monochromator graphite
_diffrn_radiation_source 'fine-focus sealed tube'
_diffrn_radiation_type MoK\a
_diffrn_radiation_wavelength 0.71073
_diffrn_reflns_av_R_equivalents 0.0464
_diffrn_reflns_av_sigmaI/netI 0.0970
_diffrn_reflns_limit_h_max 16
_diffrn_reflns_limit_h_min -14
_diffrn_reflns_limit_k_max 15
_diffrn_reflns_limit_k_min -17
_diffrn_reflns_limit_l_max 25
_diffrn_reflns_limit_l_min -23
_diffrn_reflns_number 27755
_diffrn_reflns_theta_full 24.98
_diffrn_reflns_theta_max 24.98
_diffrn_reflns_theta_min 1.92
_exptl_absorpt_coefficient_mu 0.743
_exptl_absorpt_correction_T_max 0.9429
_exptl_absorpt_correction_T_min 0.7655
_exptl_absorpt_correction_type multi-scan
_exptl_crystal_colour red
_exptl_crystal_density_diffrn 1.362
_exptl_crystal_description prism
_exptl_crystal_F_000 1788
_exptl_crystal_size_max 0.38
_exptl_crystal_size_mid 0.34
_exptl_crystal_size_min 0.08
_refine_diff_density_max 0.433
_refine_diff_density_min -0.656
_refine_diff_density_rms 0.146
_refine_ls_extinction_method none
_refine_ls_goodness_of_fit_ref 0.972
_refine_ls_hydrogen_treatment fixed
_refine_ls_matrix_type full
_refine_ls_number_parameters 1003
_refine_ls_number_reflns 14861
_refine_ls_number_restraints 0
_refine_ls_restrained_S_all 0.972
_refine_ls_R_factor_all 0.1334
_refine_ls_R_factor_gt 0.0571
_refine_ls_shift/su_max 0.000
_refine_ls_shift/su_mean 0.000
_refine_ls_structure_factor_coef Fsqd
_refine_ls_weighting_details 'calc w=1/[\s^2^(Fo^2^)+(0.0920P)^2^+0.0000P] where P=(Fo^2^+2Fc^2^)/3'
_refine_ls_weighting_scheme calc
_refine_ls_wR_factor_gt 0.1329
_refine_ls_wR_factor_ref 0.1843
_reflns_number_gt 7898
_reflns_number_total 14861
_reflns_threshold_expression >2sigma(I)
_cod_data_source_file ic200885h_si_002_1.cif
_cod_data_source_block 1a
_cod_database_code 4325925

loop_
_symmetry_equiv_pos_as_xyz
'x, y, z'
'-x, -y, -z'

loop_
_atom_site_label
_atom_site_type_symbol
_atom_site_fract_x
_atom_site_fract_y
_atom_site_fract_z
_atom_site_U_iso_or_equiv
_atom_site_adp_type
_atom_site_occupancy
_atom_site_symmetry_multiplicity
_atom_site_calc_flag
_atom_site_refinement_flags
C1 C 0.3259(5) 0.9067(5) 0.1708(3) 0.077(2) Uani 1 1 d .
C2 C 0.3899(6) 0.9854(5) 0.2700(5) 0.1009(19) Uani 1 1 d .
C3 C 0.3868(6) 1.0681(5) 0.1590(4) 0.1009(19) Uani 1 1 d .
C4 C 0.5619(6) 1.0036(5) 0.2105(4) 0.086(2) Uani 1 1 d .
C5 C 0.4984(5) 0.9254(4) 0.1095(4) 0.076(2) Uani 1 1 d .
C6 C 0.7422(6) 0.7815(6) 0.2723(4) 0.095(2) Uani 1 1 d .
C7 C 0.7087(4) 0.8088(4) 0.1568(4) 0.073(2) Uani 1 1 d .
C8 C 0.7724(4) 0.6434(4) 0.1975(3) 0.0562(15) Uani 1 1 d .
C9 C 0.4587(4) 0.7052(4) 0.1232(3) 0.0532(15) Uani 1 1 d .
C10 C 0.5393(4) 0.5479(4) 0.1708(2) 0.0538(15) Uani 1 1 d .
C11 C 0.3834(5) 0.6325(4) 0.2195(3) 0.0579(15) Uani 1 1 d .
C12 C 0.4119(5) 0.6319(5) 0.3603(3) 0.0655(17) Uani 1 1 d .
C13 C 0.3260(5) 0.7807(4) 0.3089(3) 0.0652(17) Uani 1 1 d .
C14 C 0.4788(5) 0.7840(5) 0.3753(4) 0.083(2) Uani 1 1 d .
C15 C 0.3142(4) 0.3163(4) 0.3526(3) 0.0551(15) Uani 1 1 d .
C16 C 0.3636(5) 0.2282(5) 0.3537(3) 0.086(2) Uani 1 1 d .
H16 H 0.3347 0.1813 0.3743 0.103 Uiso 1 1 calc R
C17 C 0.4561(6) 0.2083(6) 0.3246(5) 0.119(3) Uani 1 1 d .
H17 H 0.4895 0.1485 0.3263 0.143 Uiso 1 1 calc R
C18 C 0.4984(6) 0.2765(7) 0.2932(4) 0.115(3) Uani 1 1 d .
H18 H 0.5599 0.2629 0.2728 0.139 Uiso 1 1 calc R
C19 C 0.4506(6) 0.3639(7) 0.2919(4) 0.108(3) Uani 1 1 d .
H19 H 0.4801 0.4103 0.2711 0.130 Uiso 1 1 calc R
C20 C 0.3585(5) 0.3851(5) 0.3211(3) 0.079(2) Uani 1 1 d .
H20 H 0.3262 0.4453 0.3196 0.095 Uiso 1 1 calc R
C21 C 0.1250(4) 0.4369(4) 0.3525(2) 0.0472(13) Uani 1 1 d .
C22 C 0.0490(4) 0.4209(4) 0.3143(2) 0.0565(15) Uani 1 1 d .
H22 H 0.0346 0.3612 0.3092 0.068 Uiso 1 1 calc R
C23 C -0.0046(5) 0.4947(5) 0.2842(3) 0.0705(18) Uani 1 1 d .
H23 H -0.0556 0.4848 0.2590 0.085 Uiso 1 1 calc R
C24 C 0.0172(5) 0.5826(5) 0.2913(3) 0.076(2) Uani 1 1 d .
H24 H -0.0188 0.6320 0.2708 0.091 Uiso 1 1 calc R
C25 C 0.0923(6) 0.5977(5) 0.3288(3) 0.085(2) Uani 1 1 d .
H25 H 0.1072 0.6575 0.3327 0.101 Uiso 1 1 calc R
C26 C 0.1457(5) 0.5262(4) 0.3606(3) 0.0631(17) Uani 1 1 d .
H26 H 0.1948 0.5374 0.3869 0.076 Uiso 1 1 calc R
C27 C 0.2110(4) 0.3764(4) 0.4677(2) 0.0530(14) Uani 1 1 d .
C28 C 0.3024(5) 0.3688(5) 0.4920(3) 0.090(2) Uani 1 1 d .
H28 H 0.3590 0.3482 0.4681 0.108 Uiso 1 1 calc R
C29 C 0.3096(7) 0.3924(7) 0.5533(4) 0.123(3) Uani 1 1 d .
H29 H 0.3714 0.3877 0.5709 0.148 Uiso 1 1 calc R
C30 C 0.2253(7) 0.4225(5) 0.5877(3) 0.100(3) Uani 1 1 d .
H30 H 0.2305 0.4369 0.6288 0.120 Uiso 1 1 calc R
C31 C 0.1345(6) 0.4318(5) 0.5630(3) 0.087(2) Uani 1 1 d .
H31 H 0.0779 0.4539 0.5864 0.104 Uiso 1 1 calc R
C32 C 0.1283(5) 0.4079(4) 0.5030(3) 0.0643(17) Uani 1 1 d .
H32 H 0.0664 0.4130 0.4857 0.077 Uiso 1 1 calc R
C33 C 0.0571(4) 0.0977(3) 0.3679(3) 0.0543(15) Uani 1 1 d .
C34 C 0.1098(5) 0.0839(4) 0.3121(3) 0.0654(17) Uani 1 1 d .
H34 H 0.1635 0.1158 0.3029 0.079 Uiso 1 1 calc R
C35 C 0.0834(7) 0.0232(5) 0.2698(3) 0.087(2) Uani 1 1 d .
H35 H 0.1199 0.0138 0.2327 0.104 Uiso 1 1 calc R
C36 C 0.0048(8) -0.0223(5) 0.2823(4) 0.099(3) Uani 1 1 d .
H36 H -0.0122 -0.0634 0.2539 0.119 Uiso 1 1 calc R
C37 C -0.0486(7) -0.0089(5) 0.3350(4) 0.098(3) Uani 1 1 d .
H37 H -0.1033 -0.0402 0.3424 0.118 Uiso 1 1 calc R
C38 C -0.0245(5) 0.0508(4) 0.3788(3) 0.0684(18) Uani 1 1 d .
H38 H -0.0627 0.0594 0.4153 0.082 Uiso 1 1 calc R
C39 C -0.0105(4) 0.2120(4) 0.4725(3) 0.0562(15) Uani 1 1 d .
C40 C -0.0748(5) 0.2893(4) 0.4545(3) 0.0662(17) Uani 1 1 d .
H40 H -0.0600 0.3222 0.4187 0.079 Uiso 1 1 calc R
C41 C -0.1605(5) 0.3179(5) 0.4893(4) 0.083(2) Uani 1 1 d .
H41 H -0.2040 0.3690 0.4769 0.100 Uiso 1 1 calc R
C42 C -0.1802(6) 0.2685(6) 0.5434(4) 0.094(2) Uani 1 1 d .
H42 H -0.2375 0.2864 0.5673 0.113 Uiso 1 1 calc R
C43 C -0.1162(6) 0.1945(5) 0.5614(4) 0.104(3) Uani 1 1 d .
H43 H -0.1296 0.1628 0.5979 0.125 Uiso 1 1 calc R
C44 C -0.0319(5) 0.1657(4) 0.5265(3) 0.081(2) Uani 1 1 d .
H44 H 0.0110 0.1145 0.5394 0.097 Uiso 1 1 calc R
C45 C 0.1848(4) 0.1061(4) 0.4713(3) 0.0566(15) Uani 1 1 d .
C46 C 0.2135(6) 0.1433(5) 0.5236(3) 0.085(2) Uani 1 1 d .
H46 H 0.1838 0.2014 0.5357 0.102 Uiso 1 1 calc R
C47 C 0.2867(7) 0.0950(7) 0.5589(4) 0.116(3) Uani 1 1 d .
H47 H 0.3046 0.1192 0.5954 0.140 Uiso 1 1 calc R
C48 C 0.3315(7) 0.0127(8) 0.5397(5) 0.136(4) Uani 1 1 d .
H48 H 0.3825 -0.0186 0.5624 0.163 Uiso 1 1 calc R
C49 C 0.3045(7) -0.0255(7) 0.4886(5) 0.142(4) Uani 1 1 d .
H49 H 0.3364 -0.0828 0.4765 0.170 Uiso 1 1 calc R
C50 C 0.2282(5) 0.0211(5) 0.4533(3) 0.092(2) Uani 1 1 d .
H50 H 0.2078 -0.0056 0.4183 0.111 Uiso 1 1 calc R
C51 C 0.7474(4) 0.4551(3) 0.0130(2) 0.0423(12) Uani 1 1 d .
C52 C 0.7786(5) 0.5324(4) 0.0351(3) 0.0659(17) Uani 1 1 d .
H52 H 0.8350 0.5263 0.0585 0.079 Uiso 1 1 calc R
C53 C 0.7290(6) 0.6186(4) 0.0239(3) 0.085(2) Uani 1 1 d .
H53 H 0.7518 0.6705 0.0390 0.102 Uiso 1 1 calc R
C54 C 0.6460(5) 0.6275(4) -0.0096(3) 0.079(2) Uani 1 1 d .
H54 H 0.6118 0.6859 -0.0170 0.095 Uiso 1 1 calc R
C55 C 0.6118(5) 0.5523(5) -0.0325(3) 0.0743(19) Uani 1 1 d .
H55 H 0.5553 0.5592 -0.0558 0.089 Uiso 1 1 calc R
C56 C 0.6624(4) 0.4658(4) -0.0206(3) 0.0606(16) Uani 1 1 d .
H56 H 0.6389 0.4140 -0.0353 0.073 Uiso 1 1 calc R
C57 C 0.7301(4) 0.2623(3) 0.0391(2) 0.0426(12) Uani 1 1 d .
C58 C 0.6504(5) 0.2855(4) 0.0802(3) 0.0634(16) Uani 1 1 d .
H58 H 0.6415 0.3428 0.0987 0.076 Uiso 1 1 calc R
C59 C 0.5846(5) 0.2236(5) 0.0936(3) 0.083(2) Uani 1 1 d .
H59 H 0.5306 0.2394 0.1207 0.099 Uiso 1 1 calc R
C60 C 0.5982(6) 0.1383(5) 0.0669(3) 0.086(2) Uani 1 1 d .
H60 H 0.5529 0.0970 0.0756 0.103 Uiso 1 1 calc R
C61 C 0.6774(5) 0.1142(4) 0.0281(3) 0.0716(18) Uani 1 1 d .
H61 H 0.6869 0.0560 0.0109 0.086 Uiso 1 1 calc R
C62 C 0.7442(4) 0.1757(4) 0.0138(3) 0.0562(15) Uani 1 1 d .
H62 H 0.7985 0.1588 -0.0128 0.067 Uiso 1 1 calc R
C63 C 0.8877(4) 0.3109(3) -0.0435(2) 0.0431(13) Uani 1 1 d .
C64 C 0.8439(4) 0.2957(4) -0.0971(3) 0.0581(15) Uani 1 1 d .
H64 H 0.7751 0.3027 -0.0981 0.070 Uiso 1 1 calc R
C65 C 0.9001(5) 0.2702(4) -0.1498(3) 0.0652(17) Uani 1 1 d .
H65 H 0.8696 0.2602 -0.1861 0.078 Uiso 1 1 calc R
C66 C 1.0014(5) 0.2600(4) -0.1478(3) 0.075(2) Uani 1 1 d .
H66 H 1.0398 0.2425 -0.1831 0.089 Uiso 1 1 calc R
C67 C 1.0457(5) 0.2749(5) -0.0957(4) 0.083(2) Uani 1 1 d .
H67 H 1.1145 0.2671 -0.0948 0.099 Uiso 1 1 calc R
C68 C 0.9898(4) 0.3015(4) -0.0439(3) 0.0645(17) Uani 1 1 d .
H68 H 1.0212 0.3136 -0.0083 0.077 Uiso 1 1 calc R
C69 C 0.9639(5) 0.1680(4) 0.1183(3) 0.0566(15) Uani 1 1 d .
C70 C 0.8944(5) 0.1089(4) 0.1322(3) 0.0748(19) Uani 1 1 d .
H70 H 0.8344 0.1305 0.1523 0.090 Uiso 1 1 calc R
C71 C 0.9154(7) 0.0154(5) 0.1156(4) 0.095(3) Uani 1 1 d .
H71 H 0.8693 -0.0253 0.1240 0.114 Uiso 1 1 calc R
C72 C 1.0033(9) -0.0137(6) 0.0874(4) 0.111(3) Uani 1 1 d .
H72 H 1.0171 -0.0757 0.0774 0.133 Uiso 1 1 calc R
C73 C 1.0731(7) 0.0423(6) 0.0726(4) 0.108(3) Uani 1 1 d .
H73 H 1.1328 0.0197 0.0525 0.130 Uiso 1 1 calc R
C74 C 1.0524(5) 0.1337(4) 0.0884(3) 0.079(2) Uani 1 1 d .
H74 H 1.0991 0.1733 0.0787 0.094 Uiso 1 1 calc R
C75 C 1.0509(4) 0.3299(3) 0.1496(2) 0.0449(13) Uani 1 1 d .
C76 C 1.1223(4) 0.2786(4) 0.1841(3) 0.0605(16) Uani 1 1 d .
H76 H 1.1125 0.2202 0.1991 0.073 Uiso 1 1 calc R
C77 C 1.2089(5) 0.3141(5) 0.1963(3) 0.0711(18) Uani 1 1 d .
H77 H 1.2571 0.2786 0.2191 0.085 Uiso 1 1 calc R
C78 C 1.2246(6) 0.3992(6) 0.1758(3) 0.090(2) Uani 1 1 d .
H78 H 1.2832 0.4219 0.1841 0.108 Uiso 1 1 calc R
C79 C 1.1529(6) 0.4517(6) 0.1426(3) 0.092(2) Uani 1 1 d .
H79 H 1.1625 0.5110 0.1293 0.110 Uiso 1 1 calc R
C80 C 1.0665(5) 0.4177(4) 0.1286(3) 0.0670(17) Uani 1 1 d .
H80 H 1.0191 0.4534 0.1053 0.080 Uiso 1 1 calc R
C81 C 0.8605(4) 0.3011(3) 0.2043(2) 0.0475(13) Uani 1 1 d .
C82 C 0.8764(4) 0.2398(4) 0.2544(3) 0.0645(17) Uani 1 1 d .
H82 H 0.9245 0.1884 0.2513 0.077 Uiso 1 1 calc R
C83 C 0.8216(5) 0.2553(5) 0.3074(3) 0.081(2) Uani 1 1 d .
H83 H 0.8328 0.2144 0.3408 0.097 Uiso 1 1 calc R
C84 C 0.7503(5) 0.3297(5) 0.3129(3) 0.082(2) Uani 1 1 d .
H84 H 0.7125 0.3391 0.3495 0.099 Uiso 1 1 calc R
C85 C 0.7353(5) 0.3899(4) 0.2645(3) 0.0718(18) Uani 1 1 d .
H85 H 0.6882 0.4418 0.2685 0.086 Uiso 1 1 calc R
C86 C 0.7877(4) 0.3758(4) 0.2101(3) 0.0568(15) Uani 1 1 d .
H86 H 0.7744 0.4166 0.1769 0.068 Uiso 1 1 calc R
Cr1 Cr 0.44327(7) 0.95658(6) 0.18996(5) 0.0681(3) Uani 1 1 d .
Mn1 Mn 0.67258(6) 0.73094(6) 0.21713(4) 0.0547(3) Uani 1 1 d .
H1' H 0.6266 0.6817 0.1626 0.082 Uiso 1 1 d R
Mn2 Mn 0.50480(6) 0.66222(5) 0.19611(4) 0.0443(2) Uani 1 1 d .
Mn3 Mn 0.45048(6) 0.72258(6) 0.31096(4) 0.0547(3) Uani 1 1 d .
N1 N 0.1376(3) 0.2540(3) 0.38639(19) 0.0561(12) Uani 1 1 d .
N2 N 0.8870(3) 0.3525(3) 0.0810(2) 0.0533(12) Uani 1 1 d .
O1 O 0.2559(4) 0.8792(4) 0.1580(3) 0.1090(18) Uani 1 1 d .
O2 O 0.3589(5) 1.0040(4) 0.3186(3) 0.132(2) Uani 1 1 d .
O3 O 0.3529(5) 1.1392(4) 0.1386(4) 0.176(3) Uani 1 1 d .
O4 O 0.6302(5) 1.0328(4) 0.2230(3) 0.126(2) Uani 1 1 d .
O5 O 0.5292(4) 0.9100(4) 0.0613(3) 0.1017(17) Uani 1 1 d .
O6 O 0.7911(5) 0.8112(5) 0.3063(3) 0.158(3) Uani 1 1 d .
O7 O 0.7338(4) 0.8573(4) 0.1191(3) 0.117(2) Uani 1 1 d .
O8 O 0.8350(3) 0.5865(3) 0.1835(2) 0.0757(13) Uani 1 1 d .
O9 O 0.4289(3) 0.7296(3) 0.0763(2) 0.0801(14) Uani 1 1 d .
O10 O 0.5599(4) 0.4729(3) 0.1542(2) 0.0941(16) Uani 1 1 d .
O11 O 0.3080(3) 0.6068(3) 0.2251(2) 0.0892(15) Uani 1 1 d .
O12 O 0.3885(4) 0.5764(4) 0.3937(2) 0.1033(18) Uani 1 1 d .
O13 O 0.2451(4) 0.8160(4) 0.3079(2) 0.1014(18) Uani 1 1 d .
O14 O 0.4975(5) 0.8228(5) 0.4182(3) 0.145(3) Uani 1 1 d .
P1 P 0.19489(11) 0.34043(10) 0.39061(6) 0.0472(4) Uani 1 1 d .
P2 P 0.09557(11) 0.17344(10) 0.42370(7) 0.0497(4) Uani 1 1 d .
P3 P 0.81659(10) 0.34343(9) 0.02606(6) 0.0421(3) Uani 1 1 d .
P4 P 0.93660(11) 0.28907(9) 0.13467(7) 0.0459(4) Uani 1 1 d .
S1 S 0.51385(10) 0.80851(9) 0.23315(7) 0.0506(4) Uani 1 1 d .
S2 S 0.59629(11) 0.63197(10) 0.28450(6) 0.0539(4) Uani 1 1 d .

loop_
_atom_site_aniso_label
_atom_site_aniso_U_11
_atom_site_aniso_U_22
_atom_site_aniso_U_33
_atom_site_aniso_U_23
_atom_site_aniso_U_13
_atom_site_aniso_U_12
C1 0.060(5) 0.063(4) 0.102(6) 0.006(4) 0.018(4) -0.001(4)
C2 0.080(4) 0.063(3) 0.154(6) -0.006(3) 0.038(4) -0.003(3)
C3 0.080(4) 0.063(3) 0.154(6) -0.006(3) 0.038(4) -0.003(3)
C4 0.080(6) 0.067(5) 0.109(6) -0.014(4) 0.021(5) -0.012(4)
C5 0.067(5) 0.054(4) 0.102(6) 0.003(4) 0.018(4) -0.005(3)
C6 0.068(5) 0.112(6) 0.108(6) -0.049(5) 0.008(4) -0.020(4)
C7 0.035(4) 0.061(4) 0.119(6) -0.011(4) 0.023(4) 0.006(3)
C8 0.044(4) 0.065(4) 0.059(4) -0.003(3) -0.004(3) -0.004(3)
C9 0.050(4) 0.049(3) 0.060(4) -0.006(3) -0.006(3) -0.005(3)
C10 0.057(4) 0.050(4) 0.052(4) -0.005(3) -0.011(3) 0.002(3)
C11 0.051(4) 0.061(4) 0.062(4) -0.008(3) -0.002(3) -0.008(3)
C12 0.055(4) 0.075(4) 0.065(4) -0.009(4) 0.003(3) -0.001(3)
C13 0.056(4) 0.075(4) 0.062(4) 0.005(3) 0.024(3) -0.011(4)
C14 0.073(5) 0.087(5) 0.090(6) -0.030(4) 0.011(4) -0.009(4)
C15 0.053(4) 0.059(4) 0.055(4) -0.008(3) -0.004(3) -0.013(3)
C16 0.067(5) 0.069(5) 0.120(6) -0.012(4) 0.013(4) -0.011(4)
C17 0.066(6) 0.099(6) 0.190(10) -0.056(6) 0.024(6) 0.000(5)
C18 0.063(6) 0.143(9) 0.146(8) -0.051(7) 0.026(5) -0.033(6)
C19 0.078(6) 0.132(8) 0.116(7) 0.010(6) 0.022(5) -0.036(6)
C20 0.061(4) 0.079(5) 0.099(5) 0.007(4) 0.010(4) -0.019(4)
C21 0.053(4) 0.052(3) 0.037(3) -0.001(2) 0.002(3) -0.007(3)
C22 0.064(4) 0.071(4) 0.036(3) -0.007(3) -0.003(3) -0.015(3)
C23 0.067(4) 0.097(5) 0.044(4) 0.003(4) -0.007(3) 0.001(4)
C24 0.092(6) 0.069(5) 0.063(4) 0.018(4) -0.018(4) 0.005(4)
C25 0.106(6) 0.059(4) 0.091(5) 0.010(4) -0.011(5) -0.022(4)
C26 0.077(4) 0.048(4) 0.067(4) 0.008(3) -0.018(3) -0.017(3)
C27 0.060(4) 0.050(3) 0.047(3) -0.002(3) -0.005(3) 0.000(3)
C28 0.078(5) 0.126(6) 0.062(5) -0.019(4) -0.024(4) 0.016(5)
C29 0.088(6) 0.183(9) 0.092(7) -0.028(6) -0.042(5) 0.024(6)
C30 0.135(8) 0.109(6) 0.051(5) -0.016(4) -0.020(5) 0.009(6)
C31 0.100(6) 0.102(6) 0.054(5) -0.013(4) -0.001(4) 0.004(5)
C32 0.076(5) 0.072(4) 0.046(4) -0.011(3) -0.008(3) -0.011(4)
C33 0.066(4) 0.036(3) 0.058(4) 0.004(3) -0.009(3) 0.000(3)
C34 0.069(4) 0.065(4) 0.058(4) -0.004(3) -0.004(3) 0.008(3)
C35 0.116(7) 0.079(5) 0.057(5) -0.019(4) -0.014(5) 0.024(5)
C36 0.155(9) 0.067(5) 0.078(6) -0.009(4) -0.040(6) -0.011(6)
C37 0.136(8) 0.068(5) 0.102(7) 0.009(5) -0.046(6) -0.043(5)
C38 0.090(5) 0.054(4) 0.064(4) 0.006(3) -0.011(4) -0.016(4)
C39 0.066(4) 0.046(3) 0.056(4) -0.005(3) 0.005(3) -0.008(3)
C40 0.066(4) 0.067(4) 0.066(4) 0.004(3) 0.002(3) -0.009(3)
C41 0.069(5) 0.075(5) 0.103(6) -0.019(4) 0.001(4) 0.005(4)
C42 0.093(6) 0.093(6) 0.094(6) -0.020(5) 0.041(5) -0.013(5)
C43 0.127(7) 0.077(5) 0.101(6) 0.001(4) 0.061(6) -0.004(5)
C44 0.105(6) 0.062(4) 0.069(4) 0.015(3) 0.028(4) 0.005(4)
C45 0.063(4) 0.059(4) 0.049(4) 0.002(3) -0.002(3) -0.013(3)
C46 0.105(6) 0.087(5) 0.064(5) 0.006(4) -0.027(4) -0.013(4)
C47 0.130(8) 0.143(9) 0.077(6) 0.004(6) -0.035(6) -0.018(7)
C48 0.118(8) 0.180(11) 0.102(8) 0.006(8) -0.056(6) 0.022(8)
C49 0.138(9) 0.142(8) 0.122(8) -0.012(7) -0.033(7) 0.073(7)
C50 0.092(6) 0.100(6) 0.076(5) -0.011(4) -0.012(4) 0.027(5)
C51 0.042(3) 0.040(3) 0.043(3) -0.001(2) -0.004(2) -0.001(2)
C52 0.075(4) 0.047(4) 0.076(4) -0.004(3) -0.032(4) -0.001(3)
C53 0.110(6) 0.040(4) 0.108(6) -0.008(4) -0.047(5) -0.005(4)
C54 0.081(5) 0.052(4) 0.097(5) 0.006(4) -0.010(4) 0.020(4)
C55 0.049(4) 0.064(4) 0.108(6) 0.006(4) -0.022(4) 0.005(3)
C56 0.056(4) 0.047(3) 0.080(4) 0.001(3) -0.015(3) -0.006(3)
C57 0.045(3) 0.045(3) 0.037(3) 0.003(2) -0.004(2) -0.005(3)
C58 0.069(4) 0.057(4) 0.066(4) -0.002(3) 0.012(3) -0.016(3)
C59 0.075(5) 0.084(5) 0.088(5) 0.004(4) 0.030(4) -0.018(4)
C60 0.098(6) 0.082(5) 0.083(5) 0.018(4) 0.010(5) -0.045(5)
C61 0.097(5) 0.044(3) 0.077(5) -0.001(3) -0.002(4) -0.023(4)
C62 0.061(4) 0.046(3) 0.061(4) -0.003(3) 0.001(3) -0.006(3)
C63 0.040(3) 0.041(3) 0.048(3) 0.004(2) 0.003(3) -0.005(2)
C64 0.042(3) 0.083(4) 0.048(4) -0.001(3) 0.001(3) -0.003(3)
C65 0.070(5) 0.083(4) 0.046(4) -0.004(3) 0.005(3) -0.021(4)
C66 0.072(5) 0.074(4) 0.075(5) 0.000(4) 0.035(4) -0.008(4)
C67 0.052(4) 0.109(6) 0.082(5) 0.000(4) 0.013(4) 0.000(4)
C68 0.045(4) 0.080(4) 0.070(4) -0.003(3) -0.007(3) -0.012(3)
C69 0.071(4) 0.043(3) 0.056(4) 0.000(3) -0.022(3) -0.003(3)
C70 0.092(5) 0.055(4) 0.082(5) 0.002(3) -0.033(4) -0.016(4)
C71 0.140(8) 0.055(5) 0.099(6) 0.016(4) -0.052(6) -0.033(5)
C72 0.181(11) 0.051(5) 0.100(7) -0.012(5) -0.042(7) 0.003(6)
C73 0.138(8) 0.069(5) 0.109(7) -0.034(5) 0.008(6) 0.022(5)
C74 0.089(5) 0.062(4) 0.082(5) -0.024(4) -0.005(4) 0.006(4)
C75 0.046(3) 0.048(3) 0.040(3) -0.006(3) -0.006(3) -0.001(3)
C76 0.059(4) 0.058(4) 0.064(4) -0.009(3) -0.016(3) -0.002(3)
C77 0.055(4) 0.088(5) 0.070(5) -0.022(4) -0.015(3) 0.001(4)
C78 0.071(5) 0.133(7) 0.077(5) -0.012(5) 0.001(4) -0.053(5)
C79 0.096(6) 0.109(6) 0.083(5) 0.013(5) -0.013(5) -0.058(5)
C80 0.073(5) 0.067(4) 0.065(4) 0.011(3) -0.012(3) -0.021(4)
C81 0.045(3) 0.043(3) 0.056(4) 0.002(3) -0.014(3) -0.007(3)
C82 0.061(4) 0.070(4) 0.056(4) 0.015(3) -0.003(3) 0.009(3)
C83 0.081(5) 0.098(5) 0.058(4) 0.023(4) -0.003(4) 0.007(4)
C84 0.068(5) 0.116(6) 0.061(5) -0.009(4) 0.004(4) -0.006(5)
C85 0.062(4) 0.069(4) 0.079(5) -0.004(4) 0.000(4) 0.011(3)
C86 0.057(4) 0.051(3) 0.060(4) 0.001(3) -0.012(3) 0.002(3)
Cr1 0.0581(6) 0.0423(5) 0.1013(8) -0.0052(5) 0.0225(6) -0.0039(5)
Mn1 0.0379(5) 0.0600(6) 0.0664(6) -0.0130(4) 0.0037(4) -0.0069(4)
Mn2 0.0395(5) 0.0437(5) 0.0489(5) -0.0038(4) -0.0017(4) -0.0015(4)
Mn3 0.0481(5) 0.0600(5) 0.0552(6) -0.0096(4) 0.0099(4) -0.0060(4)
N1 0.067(3) 0.056(3) 0.047(3) 0.001(2) 0.006(2) -0.020(2)
N2 0.058(3) 0.046(3) 0.055(3) 0.005(2) -0.025(2) 0.001(2)
O1 0.065(4) 0.121(5) 0.145(5) -0.015(4) 0.003(3) -0.025(3)
O2 0.147(5) 0.104(4) 0.143(5) -0.049(4) 0.074(4) -0.022(4)
O3 0.153(6) 0.072(4) 0.279(9) 0.051(5) 0.058(6) 0.041(4)
O4 0.098(5) 0.121(5) 0.170(6) -0.030(4) 0.000(4) -0.052(4)
O5 0.110(4) 0.109(4) 0.088(4) -0.002(3) 0.018(3) -0.030(3)
O6 0.130(6) 0.196(7) 0.166(7) -0.088(5) -0.037(5) -0.058(5)
O7 0.080(4) 0.099(4) 0.164(5) 0.037(4) 0.050(4) -0.012(3)
O8 0.051(3) 0.074(3) 0.097(3) -0.002(2) 0.002(2) 0.009(2)
O9 0.096(4) 0.074(3) 0.072(3) 0.010(2) -0.036(3) -0.011(3)
O10 0.117(4) 0.060(3) 0.100(4) -0.029(3) -0.019(3) 0.017(3)
O11 0.053(3) 0.118(4) 0.106(4) -0.013(3) -0.001(3) -0.042(3)
O12 0.110(4) 0.107(4) 0.095(4) 0.025(3) 0.015(3) -0.034(3)
O13 0.059(3) 0.117(4) 0.116(4) 0.020(3) 0.035(3) 0.015(3)
O14 0.134(5) 0.172(6) 0.135(5) -0.098(5) -0.003(4) -0.026(4)
P1 0.0514(9) 0.0489(8) 0.0420(8) -0.0019(7) 0.0004(7) -0.0098(7)
P2 0.0586(10) 0.0462(8) 0.0450(9) -0.0008(7) 0.0034(7) -0.0115(7)
P3 0.0412(8) 0.0391(7) 0.0458(8) 0.0003(6) -0.0045(6) -0.0043(6)
P4 0.0490(9) 0.0379(7) 0.0508(9) -0.0010(6) -0.0117(7) -0.0021(7)
S1 0.0423(8) 0.0441(8) 0.0648(9) -0.0102(7) 0.0105(7) -0.0056(6)
S2 0.0469(9) 0.0633(9) 0.0499(9) -0.0048(7) -0.0038(7) -0.0002(7)

loop_
_atom_type_symbol
_atom_type_description
_atom_type_scat_dispersion_real
_atom_type_scat_dispersion_imag
_atom_type_scat_source
C C 0.0033 0.0016 'International Tables Vol C Tables 4.2.6.8 and 6.1.1.4'
H H 0.0000 0.0000 'International Tables Vol C Tables 4.2.6.8 and 6.1.1.4'
N N 0.0061 0.0033 'International Tables Vol C Tables 4.2.6.8 and 6.1.1.4'
O O 0.0106 0.0060 'International Tables Vol C Tables 4.2.6.8 and 6.1.1.4'
P P 0.1023 0.0942 'International Tables Vol C Tables 4.2.6.8 and 6.1.1.4'
S S 0.1246 0.1234 'International Tables Vol C Tables 4.2.6.8 and 6.1.1.4'
Cr Cr 0.3209 0.6236 'International Tables Vol C Tables 4.2.6.8 and 6.1.1.4'
Mn Mn 0.3368 0.7283 'International Tables Vol C Tables 4.2.6.8 and 6.1.1.4'

loop_
_geom_angle_atom_site_label_1
_geom_angle_atom_site_label_2
_geom_angle_atom_site_label_3
_geom_angle
O1 C1 Cr1 177.8(7)
O2 C2 Cr1 178.7(8)
O3 C3 Cr1 178.4(7)
O4 C4 Cr1 178.5(7)
O5 C5 Cr1 177.5(6)
O6 C6 Mn1 176.3(7)
O7 C7 Mn1 178.3(6)
O8 C8 Mn1 178.1(6)
O9 C9 Mn2 177.7(5)
O10 C10 Mn2 178.7(6)
O11 C11 Mn2 168.7(6)
O12 C12 Mn3 177.0(6)
O13 C13 Mn3 178.3(6)
O14 C14 Mn3 178.8(8)
C16 C15 C20 118.6(6)
C16 C15 P1 120.0(5)
C20 C15 P1 121.4(5)
C15 C16 C17 120.8(7)
C15 C16 H16 119.6
C17 C16 H16 119.6
C18 C17 C16 120.0(8)
C18 C17 H17 120.0
C16 C17 H17 120.0
C19 C18 C17 119.8(8)
C19 C18 H18 120.1
C17 C18 H18 120.1
C18 C19 C20 120.9(8)
C18 C19 H19 119.5
C20 C19 H19 119.5
C19 C20 C15 119.9(7)
C19 C20 H20 120.1
C15 C20 H20 120.1
C26 C21 C22 120.3(5)
C26 C21 P1 120.7(4)
C22 C21 P1 119.0(4)
C23 C22 C21 119.3(6)
C23 C22 H22 120.3
C21 C22 H22 120.3
C24 C23 C22 120.3(6)
C24 C23 H23 119.8
C22 C23 H23 119.8
C23 C24 C25 120.1(6)
C23 C24 H24 120.0
C25 C24 H24 120.0
C26 C25 C24 121.3(6)
C26 C25 H25 119.4
C24 C25 H25 119.4
C25 C26 C21 118.7(6)
C25 C26 H26 120.7
C21 C26 H26 120.7
C28 C27 C32 120.1(6)
C28 C27 P1 121.4(5)
C32 C27 P1 118.4(5)
C27 C28 C29 118.7(7)
C27 C28 H28 120.6
C29 C28 H28 120.6
C30 C29 C28 119.7(7)
C30 C29 H29 120.2
C28 C29 H29 120.2
C31 C30 C29 121.5(7)
C31 C30 H30 119.3
C29 C30 H30 119.3
C30 C31 C32 118.3(7)
C30 C31 H31 120.9
C32 C31 H31 120.9
C31 C32 C27 121.7(6)
C31 C32 H32 119.2
C27 C32 H32 119.2
C34 C33 C38 117.7(6)
C34 C33 P2 120.1(5)
C38 C33 P2 122.1(5)
C35 C34 C33 120.8(7)
C35 C34 H34 119.6
C33 C34 H34 119.6
C36 C35 C34 119.9(8)
C36 C35 H35 120.0
C34 C35 H35 120.0
C37 C36 C35 120.7(8)
C37 C36 H36 119.7
C35 C36 H36 119.7
C36 C37 C38 121.3(8)
C36 C37 H37 119.3
C38 C37 H37 119.3
C37 C38 C33 119.5(7)
C37 C38 H38 120.2
C33 C38 H38 120.2
C44 C39 C40 118.9(6)
C44 C39 P2 121.9(5)
C40 C39 P2 119.2(4)
C41 C40 C39 120.8(6)
C41 C40 H40 119.6
C39 C40 H40 119.6
C40 C41 C42 118.6(7)
C40 C41 H41 120.7
C42 C41 H41 120.7
C43 C42 C41 120.3(7)
C43 C42 H42 119.8
C41 C42 H42 119.8
C42 C43 C44 121.0(7)
C42 C43 H43 119.5
C44 C43 H43 119.5
C43 C44 C39 120.4(6)
C43 C44 H44 119.8
C39 C44 H44 119.8
C50 C45 C46 120.2(6)
C50 C45 P2 120.4(5)
C46 C45 P2 119.3(5)
C45 C46 C47 120.3(8)
C45 C46 H46 119.8
C47 C46 H46 119.8
C48 C47 C46 119.1(9)
C48 C47 H47 120.4
C46 C47 H47 120.4
C49 C48 C47 121.7(9)
C49 C48 H48 119.1
C47 C48 H48 119.1
C48 C49 C50 120.0(9)
C48 C49 H49 120.0
C50 C49 H49 120.0
C45 C50 C49 118.6(8)
C45 C50 H50 120.7
C49 C50 H50 120.7
C52 C51 C56 118.0(5)
C52 C51 P3 120.7(4)
C56 C51 P3 121.3(4)
C51 C52 C53 121.8(6)
C51 C52 H52 119.1
C53 C52 H52 119.1
C54 C53 C52 119.1(6)
C54 C53 H53 120.4
C52 C53 H53 120.4
C53 C54 C55 121.3(6)
C53 C54 H54 119.4
C55 C54 H54 119.4
C54 C55 C56 118.9(6)
C54 C55 H55 120.6
C56 C55 H55 120.6
C55 C56 C51 120.9(6)
C55 C56 H56 119.6
C51 C56 H56 119.6
C62 C57 C58 119.4(5)
C62 C57 P3 122.5(4)
C58 C57 P3 118.0(4)
C59 C58 C57 119.8(6)
C59 C58 H58 120.1
C57 C58 H58 120.1
C58 C59 C60 120.2(6)
C58 C59 H59 119.9
C60 C59 H59 119.9
C61 C60 C59 120.3(6)
C61 C60 H60 119.8
C59 C60 H60 119.8
C60 C61 C62 120.4(6)
C60 C61 H61 119.8
C62 C61 H61 119.8
C61 C62 C57 119.9(6)
C61 C62 H62 120.1
C57 C62 H62 120.1
C64 C63 C68 118.0(5)
C64 C63 P3 122.1(4)
C68 C63 P3 119.9(4)
C63 C64 C65 121.0(5)
C63 C64 H64 119.5
C65 C64 H64 119.5
C66 C65 C64 119.1(6)
C66 C65 H65 120.5
C64 C65 H65 120.5
C67 C66 C65 120.7(6)
C67 C66 H66 119.7
C65 C66 H66 119.7
C66 C67 C68 120.1(6)
C66 C67 H67 120.0
C68 C67 H67 120.0
C67 C68 C63 121.1(6)
C67 C68 H68 119.4
C63 C68 H68 119.4
C74 C69 C70 118.9(6)
C74 C69 P4 120.5(5)
C70 C69 P4 120.4(5)
C69 C70 C71 119.3(7)
C69 C70 H70 120.4
C71 C70 H70 120.4
C72 C71 C70 118.7(8)
C72 C71 H71 120.6
C70 C71 H71 120.6
C71 C72 C73 123.7(8)
C71 C72 H72 118.2
C73 C72 H72 118.2
C72 C73 C74 117.6(8)
C72 C73 H73 121.2
C74 C73 H73 121.2
C73 C74 C69 121.7(8)
C73 C74 H74 119.1
C69 C74 H74 119.1
C76 C75 C80 118.9(5)
C76 C75 P4 121.8(4)
C80 C75 P4 119.2(4)
C75 C76 C77 120.0(6)
C75 C76 H76 120.0
C77 C76 H76 120.0
C78 C77 C76 121.3(6)
C78 C77 H77 119.3
C76 C77 H77 119.3
C77 C78 C79 119.1(7)
C77 C78 H78 120.4
C79 C78 H78 120.4
C78 C79 C80 121.0(7)
C78 C79 H79 119.5
C80 C79 H79 119.5
C79 C80 C75 119.6(6)
C79 C80 H80 120.2
C75 C80 H80 120.2
C86 C81 C82 118.6(5)
C86 C81 P4 119.5(4)
C82 C81 P4 121.8(4)
C83 C82 C81 119.7(6)
C83 C82 H82 120.2
C81 C82 H82 120.2
C82 C83 C84 121.3(6)
C82 C83 H83 119.3
C84 C83 H83 119.3
C85 C84 C83 119.1(6)
C85 C84 H84 120.4
C83 C84 H84 120.4
C84 C85 C86 121.3(6)
C84 C85 H85 119.3
C86 C85 H85 119.3
C85 C86 C81 120.0(5)
C85 C86 H86 120.0
C81 C86 H86 120.0
C3 Cr1 C2 91.3(3)
C3 Cr1 C1 88.4(3)
C2 Cr1 C1 90.5(3)
C3 Cr1 C5 89.7(3)
C2 Cr1 C5 179.0(3)
C1 Cr1 C5 89.6(3)
C3 Cr1 C4 93.1(3)
C2 Cr1 C4 89.1(3)
C1 Cr1 C4 178.4(3)
C5 Cr1 C4 90.8(3)
C3 Cr1 S1 178.2(2)
C2 Cr1 S1 87.2(2)
C1 Cr1 S1 90.6(2)
C5 Cr1 S1 91.79(19)
C4 Cr1 S1 87.9(2)
C8 Mn1 C6 93.6(3)
C8 Mn1 C7 92.8(3)
C6 Mn1 C7 91.4(4)
C8 Mn1 S1 161.63(19)
C6 Mn1 S1 102.6(2)
C7 Mn1 S1 95.27(18)
C8 Mn1 S2 92.76(19)
C6 Mn1 S2 98.3(3)
C7 Mn1 S2 168.4(2)
S1 Mn1 S2 76.59(5)
C8 Mn1 Mn2 106.67(19)
C6 Mn1 Mn2 146.1(2)
C7 Mn1 Mn2 113.8(2)
S1 Mn1 Mn2 54.96(4)
S2 Mn1 Mn2 54.84(4)
C8 Mn1 H1' 78.9
C6 Mn1 H1' 171.2
C7 Mn1 H1' 84.6
S1 Mn1 H1' 85.5
S2 Mn1 H1' 86.6
Mn2 Mn1 H1' 42.1
C10 Mn2 C9 94.5(2)
C10 Mn2 C11 89.2(3)
C9 Mn2 C11 90.3(3)
C10 Mn2 S1 161.65(19)
C9 Mn2 S1 93.89(18)
C11 Mn2 S1 107.07(19)
C10 Mn2 S2 91.51(18)
C9 Mn2 S2 164.80(19)
C11 Mn2 S2 103.77(19)
S1 Mn2 S2 76.63(6)
C10 Mn2 Mn1 107.00(19)
C9 Mn2 Mn1 109.67(18)
C11 Mn2 Mn1 152.67(19)
S1 Mn2 Mn1 54.72(4)
S2 Mn2 Mn1 55.15(5)
C10 Mn2 Mn3 129.29(18)
C9 Mn2 Mn3 129.22(18)
C11 Mn2 Mn3 69.18(19)
S1 Mn2 Mn3 53.33(4)
S2 Mn2 Mn3 53.63(4)
Mn1 Mn2 Mn3 83.60(3)
C10 Mn2 H1' 84.2
C9 Mn2 H1' 85.0
C11 Mn2 H1' 171.6
S1 Mn2 H1' 80.3
S2 Mn2 H1' 81.7
Mn1 Mn2 H1' 35.5
Mn3 Mn2 H1' 119.1
C14 Mn3 C13 93.2(3)
C14 Mn3 C12 91.3(3)
C13 Mn3 C12 91.6(3)
C14 Mn3 S1 99.9(2)
C13 Mn3 S1 96.05(18)
C12 Mn3 S1 166.0(2)
C14 Mn3 S2 104.5(2)
C13 Mn3 S2 162.0(2)
C12 Mn3 S2 91.05(19)
S1 Mn3 S2 78.12(6)
C14 Mn3 Mn2 147.7(2)
C13 Mn3 Mn2 108.0(2)
C12 Mn3 Mn2 111.6(2)
S1 Mn3 Mn2 54.80(4)
S2 Mn3 Mn2 54.74(4)
P2 N1 P1 145.2(3)
P3 N2 P4 138.0(3)
N1 P1 C15 109.3(3)
N1 P1 C21 108.4(3)
C15 P1 C21 109.3(3)
N1 P1 C27 115.0(2)
C15 P1 C27 108.6(3)
C21 P1 C27 106.1(2)
N1 P2 C39 113.2(3)
N1 P2 C45 113.9(3)
C39 P2 C45 107.3(3)
N1 P2 C33 106.9(3)
C39 P2 C33 107.6(3)
C45 P2 C33 107.7(3)
N2 P3 C57 115.3(2)
N2 P3 C51 107.2(2)
C57 P3 C51 108.0(2)
N2 P3 C63 110.8(2)
C57 P3 C63 107.2(2)
C51 P3 C63 108.2(2)
N2 P4 C75 107.1(2)
N2 P4 C81 110.5(2)
C75 P4 C81 107.4(2)
N2 P4 C69 115.6(2)
C75 P4 C69 107.6(3)
C81 P4 C69 108.4(3)
Mn3 S1 Mn1 102.38(6)
Mn3 S1 Mn2 71.87(5)
Mn1 S1 Mn2 70.32(5)
Mn3 S1 Cr1 128.56(6)
Mn1 S1 Cr1 128.40(7)
Mn2 S1 Cr1 128.03(7)
Mn3 S2 Mn2 71.63(5)
Mn3 S2 Mn1 101.49(6)
Mn2 S2 Mn1 70.00(5)

loop_
_geom_bond_atom_site_label_1
_geom_bond_atom_site_label_2
_geom_bond_distance
C1 O1 1.131(8)
C1 Cr1 1.907(8)
C2 O2 1.145(9)
C2 Cr1 1.890(9)
C3 O3 1.163(8)
C3 Cr1 1.829(8)
C4 O4 1.120(8)
C4 Cr1 1.911(9)
C5 O5 1.127(7)
C5 Cr1 1.912(8)
C6 O6 1.144(8)
C6 Mn1 1.791(8)
C7 O7 1.139(7)
C7 Mn1 1.805(7)
C8 O8 1.146(6)
C8 Mn1 1.785(6)
C9 O9 1.142(6)
C9 Mn2 1.789(6)
C10 O10 1.158(6)
C10 Mn2 1.771(6)
C11 O11 1.140(6)
C11 Mn2 1.813(6)
C12 O12 1.139(7)
C12 Mn3 1.799(7)
C13 O13 1.154(7)
C13 Mn3 1.792(7)
C14 O14 1.156(8)
C14 Mn3 1.764(8)
C15 C16 1.371(8)
C15 C20 1.391(8)
C15 P1 1.786(6)
C16 C17 1.384(10)
C16 H16 0.9300
C17 C18 1.368(11)
C17 H17 0.9300
C18 C19 1.355(11)
C18 H18 0.9300
C19 C20 1.380(9)
C19 H19 0.9300
C20 H20 0.9300
C21 C26 1.390(7)
C21 C22 1.399(7)
C21 P1 1.793(5)
C22 C23 1.382(7)
C22 H22 0.9300
C23 C24 1.371(9)
C23 H23 0.9300
C24 C25 1.375(9)
C24 H24 0.9300
C25 C26 1.377(8)
C25 H25 0.9300
C26 H26 0.9300
C27 C28 1.361(8)
C27 C32 1.370(8)
C27 P1 1.796(6)
C28 C29 1.394(10)
C28 H28 0.9300
C29 C30 1.371(10)
C29 H29 0.9300
C30 C31 1.355(10)
C30 H30 0.9300
C31 C32 1.365(8)
C31 H31 0.9300
C32 H32 0.9300
C33 C34 1.386(8)
C33 C38 1.390(8)
C33 P2 1.803(6)
C34 C35 1.384(9)
C34 H34 0.9300
C35 C36 1.347(11)
C35 H35 0.9300
C36 C37 1.333(11)
C36 H36 0.9300
C37 C38 1.387(9)
C37 H37 0.9300
C38 H38 0.9300
C39 C44 1.375(7)
C39 C40 1.390(7)
C39 P2 1.793(6)
C40 C41 1.386(8)
C40 H40 0.9300
C41 C42 1.395(9)
C41 H41 0.9300
C42 C43 1.353(9)
C42 H42 0.9300
C43 C44 1.372(9)
C43 H43 0.9300
C44 H44 0.9300
C45 C50 1.363(8)
C45 C46 1.367(8)
C45 P2 1.798(6)
C46 C47 1.386(10)
C46 H46 0.9300
C47 C48 1.344(12)
C47 H47 0.9300
C48 C49 1.339(12)
C48 H48 0.9300
C49 C50 1.406(10)
C49 H49 0.9300
C50 H50 0.9300
C51 C52 1.365(7)
C51 C56 1.382(7)
C51 P3 1.794(5)
C52 C53 1.369(7)
C52 H52 0.9300
C53 C54 1.357(9)
C53 H53 0.9300
C54 C55 1.364(9)
C54 H54 0.9300
C55 C56 1.380(7)
C55 H55 0.9300
C56 H56 0.9300
C57 C62 1.382(7)
C57 C58 1.387(7)
C57 P3 1.789(5)
C58 C59 1.373(8)
C58 H58 0.9300
C59 C60 1.377(9)
C59 H59 0.9300
C60 C61 1.354(9)
C60 H60 0.9300
C61 C62 1.381(8)
C61 H61 0.9300
C62 H62 0.9300
C63 C64 1.365(7)
C63 C68 1.378(7)
C63 P3 1.799(5)
C64 C65 1.380(8)
C64 H64 0.9300
C65 C66 1.369(8)
C65 H65 0.9300
C66 C67 1.339(9)
C66 H66 0.9300
C67 C68 1.366(8)
C67 H67 0.9300
C68 H68 0.9300
C69 C74 1.383(8)
C69 C70 1.384(8)
C69 P4 1.803(6)
C70 C71 1.413(9)
C70 H70 0.9300
C71 C72 1.344(11)
C71 H71 0.9300
C72 C73 1.358(12)
C72 H72 0.9300
C73 C74 1.379(9)
C73 H73 0.9300
C74 H74 0.9300
C75 C76 1.378(7)
C75 C80 1.389(7)
C75 P4 1.784(5)
C76 C77 1.388(8)
C76 H76 0.9300
C77 C78 1.349(9)
C77 H77 0.9300
C78 C79 1.373(9)
C78 H78 0.9300
C79 C80 1.385(9)
C79 H79 0.9300
C80 H80 0.9300
C81 C86 1.378(7)
C81 C82 1.394(7)
C81 P4 1.794(6)
C82 C83 1.353(8)
C82 H82 0.9300
C83 C84 1.361(9)
C83 H83 0.9300
C84 C85 1.355(8)
C84 H84 0.9300
C85 C86 1.357(8)
C85 H85 0.9300
C86 H86 0.9300
Cr1 S1 2.4267(16)
Mn1 S1 2.3196(16)
Mn1 S2 2.3365(17)
Mn1 Mn2 2.6755(12)
Mn1 H1' 1.5923
Mn2 S1 2.3263(16)
Mn2 S2 2.3277(16)
Mn2 Mn3 2.7055(11)
Mn2 H1' 1.8360
Mn3 S1 2.2835(16)
Mn3 S2 2.2955(16)
N1 P2 1.567(4)
N1 P1 1.578(5)
N2 P3 1.578(4)
N2 P4 1.582(4)
